data_4080650
loop_
_publ_author_name
'Kriechbaum, Margit'
'H\"olbling, Johanna'
'Stammler, Hans-Georg'
'List, Manuela'
'Berger, Raphael J. F.'
'Monkowius, Uwe'

_publ_section_title
;
 Unprecedented Large Temperature Dependence of Silver(I)--Silver(I)
 Distances in Some N-Heterocyclic Carbene Silver(I) Complex Salts
;
_journal_issue 10
_journal_name_full Organometallics
_journal_page_first 2876
_journal_paper_doi 10.1021/om300932r
_journal_volume 32
_journal_year 2013
_chemical_formula_sum 'C10 H16 Ag F6 N4 P'
_chemical_formula_weight 445.11
_space_group_crystal_system monoclinic
_space_group_IT_number 15
_space_group_name_Hall '-C 2yc'
_space_group_name_H-M_alt 'C 1 2/c 1'
_symmetry_space_group_name_Hall '-C 2yc'
_symmetry_space_group_name_H-M 'C 1 2/c 1'
_atom_sites_solution_hydrogens geom
_atom_sites_solution_primary direct
_atom_sites_solution_secondary difmap
_audit_creation_method 'APEX2 v2010.1-2'
_cell_angle_alpha 90
_cell_angle_beta 110.788(7)
_cell_angle_gamma 90
_cell_formula_units_Z 4
_cell_length_a 11.412(2)
_cell_length_b 21.494(4)
_cell_length_c 7.1073(14)
_cell_measurement_temperature 293.(2)
_cell_volume 1629.9(5)
_computing_structure_refinement 'SHELXL-97 (Sheldrick, 2008)'
_computing_structure_solution 'SHELXS-97 (Sheldrick, 2008)'
_diffrn_ambient_temperature 293.(2)
_diffrn_detector_area_resol_mean 8.3330
_diffrn_measured_fraction_theta_full 0.989
_diffrn_measured_fraction_theta_max 0.989
_diffrn_measurement_device_type 'SMART X2S'
_diffrn_measurement_method omega-scan
_diffrn_radiation_monochromator 'doubly curved silicon crystal'
_diffrn_radiation_source 'sealed MicroFocus tube'
_diffrn_radiation_type 'Mo K\a'
_diffrn_radiation_wavelength 0.71073
_diffrn_reflns_av_R_equivalents 0.0728
_diffrn_reflns_av_sigmaI/netI 0.0836
_diffrn_reflns_limit_h_max 7
_diffrn_reflns_limit_h_min -13
_diffrn_reflns_limit_k_max 25
_diffrn_reflns_limit_k_min -24
_diffrn_reflns_limit_l_max 8
_diffrn_reflns_limit_l_min -8
_diffrn_reflns_number 3809
_diffrn_reflns_theta_full 25.17
_diffrn_reflns_theta_max 25.17
_diffrn_reflns_theta_min 3.13
_exptl_absorpt_coefficient_mu 1.395
_exptl_absorpt_correction_T_max 0.81
_exptl_absorpt_correction_T_min 0.42
_exptl_absorpt_correction_type multi-scan
_exptl_absorpt_process_details
;
;
_exptl_crystal_colour colourless
_exptl_crystal_density_diffrn 1.814
_exptl_crystal_density_method 'not measured'
_exptl_crystal_description prism
_exptl_crystal_F_000 880
_exptl_crystal_size_max 0.76
_exptl_crystal_size_mid 0.20
_exptl_crystal_size_min 0.16
_refine_diff_density_max 0.477
_refine_diff_density_min -0.753
_refine_ls_extinction_coef 0.0020(7)
_refine_ls_extinction_method SHELXL
_refine_ls_goodness_of_fit_ref 1.048
_refine_ls_hydrogen_treatment constr
_refine_ls_matrix_type full
_refine_ls_number_parameters 105
_refine_ls_number_reflns 1464
_refine_ls_number_restraints 0
_refine_ls_restrained_S_all 1.048
_refine_ls_R_factor_all 0.0863
_refine_ls_R_factor_gt 0.0535
_refine_ls_shift/su_max 0.000
_refine_ls_shift/su_mean 0.000
_refine_ls_structure_factor_coef Fsqd
_refine_ls_weighting_details 'calc w=1/[\s^2^(Fo^2^)+(0.0718P)^2^+0.0000P] where P=(Fo^2^+2Fc^2^)/3'
_refine_ls_weighting_scheme calc
_refine_ls_wR_factor_gt 0.1411
_refine_ls_wR_factor_ref 0.1637
_reflns_number_gt 942
_reflns_number_total 1464
_reflns_threshold_expression >2sigma(I)
_cod_data_source_file om300932r_si_002.cif
_cod_data_source_block Me2Im2AgPF6_293K
_cod_database_code 4080650

loop_
_space_group_symop_operation_xyz
'x, y, z'
'-x, y, -z+1/2'
'x+1/2, y+1/2, z'
'-x+1/2, y+1/2, -z+1/2'
'-x, -y, -z'
'x, -y, z-1/2'
'-x+1/2, -y+1/2, -z'
'x+1/2, -y+1/2, z-1/2'

loop_
_atom_site_type_symbol
_atom_site_label
_atom_site_fract_x
_atom_site_fract_y
_atom_site_fract_z
_atom_site_U_iso_or_equiv
_atom_site_adp_type
_atom_site_calc_flag
_atom_site_refinement_flags
_atom_site_occupancy
Ag Ag1 1.0 0 1.0 0.0649(4) Uani d S 1
P P1 0.5 0.85965(11) 0.75 0.0634(8) Uani d S 1
F F1 0.5332(10) 0.8573(6) 0.5607(13) 0.197(4) Uani d . 1
F F2 0.4030(9) 0.9077(3) 0.6478(14) 0.209(4) Uani d . 1
F F3 0.5969(7) 0.8078(3) 0.8424(11) 0.176(3) Uani d . 1
N N1 0.9653(6) 0.1432(3) 0.9804(7) 0.0610(16) Uani d . 1
N N2 0.7880(6) 0.0978(2) 0.8918(8) 0.0589(14) Uani d . 1
C C1 0.9127(7) 0.0861(3) 0.9588(9) 0.0561(17) Uani d . 1
C C4 1.0997(8) 0.1531(4) 1.0482(11) 0.083(2) Uani d . 1
H H2A 1.1359 0.1455 1.1903 0.124 Uiso calc R 1
H H2B 1.1163 0.1953 1.0209 0.124 Uiso calc R 1
H H2C 1.1358 0.1252 0.9784 0.124 Uiso calc R 1
C C2 0.8751(9) 0.1887(3) 0.9328(10) 0.070(2) Uani d . 1
H H3 0.8892 0.2314 0.9388 0.085 Uiso calc R 1
C C3 0.7643(9) 0.1608(3) 0.8769(10) 0.070(2) Uani d . 1
H H4 0.6861 0.18 0.8358 0.084 Uiso calc R 1
C C5 0.6895(8) 0.0491(4) 0.8476(13) 0.089(2) Uani d . 1
H H5A 0.7282 0.0089 0.8758 0.134 Uiso calc R 1
H H5B 0.6368 0.0513 0.7083 0.134 Uiso calc R 1
H H5C 0.6398 0.0557 0.9302 0.134 Uiso calc R 1

loop_
_atom_site_aniso_label
_atom_site_aniso_U_11
_atom_site_aniso_U_22
_atom_site_aniso_U_33
_atom_site_aniso_U_12
_atom_site_aniso_U_13
_atom_site_aniso_U_23
Ag1 0.0711(6) 0.0538(6) 0.0648(5) 0.0123(4) 0.0178(4) 0.0052(3)
P1 0.0699(19) 0.0495(15) 0.0708(16) 0 0.0249(13) 0
F1 0.254(10) 0.244(11) 0.148(5) 0.024(8) 0.139(6) 0.040(7)
F2 0.212(9) 0.138(5) 0.240(8) 0.121(6) 0.035(6) 0.040(5)
F3 0.171(7) 0.137(5) 0.165(6) 0.078(5) -0.006(5) 0.010(4)
N1 0.076(5) 0.059(4) 0.048(3) -0.006(3) 0.023(3) 0.004(2)
N2 0.067(4) 0.051(3) 0.058(3) 0.007(3) 0.021(3) 0.004(2)
C1 0.072(5) 0.050(4) 0.048(3) 0.007(4) 0.024(3) 0.002(3)
C4 0.082(6) 0.104(7) 0.062(4) -0.025(5) 0.024(4) 0.000(4)
C2 0.107(7) 0.049(4) 0.061(4) 0.008(4) 0.037(4) 0.005(3)
C3 0.090(6) 0.057(4) 0.063(4) 0.023(4) 0.027(4) 0.010(3)
C5 0.073(6) 0.082(6) 0.108(6) -0.007(5) 0.027(4) -0.011(5)

loop_
_atom_type_symbol
_atom_type_description
_atom_type_scat_dispersion_real
_atom_type_scat_dispersion_imag
_atom_type_scat_source
C C 0.0033 0.0016 'International Tables Vol C Tables 4.2.6.8 and 6.1.1.4'
H H 0.0000 0.0000 'International Tables Vol C Tables 4.2.6.8 and 6.1.1.4'
N N 0.0061 0.0033 'International Tables Vol C Tables 4.2.6.8 and 6.1.1.4'
F F 0.0171 0.0103 'International Tables Vol C Tables 4.2.6.8 and 6.1.1.4'
P P 0.1023 0.0942 'International Tables Vol C Tables 4.2.6.8 and 6.1.1.4'
Ag Ag -0.8971 1.1015 'International Tables Vol C Tables 4.2.6.8 and 6.1.1.4'

loop_
_geom_angle_atom_site_label_1
_geom_angle_atom_site_label_2
_geom_angle_atom_site_label_3
_geom_angle_site_symmetry_1
_geom_angle_site_symmetry_3
_geom_angle
C1 Ag1 C1 . 5_757 180.00(15)
F2 P1 F2 . 2_656 92.9(7)
F2 P1 F1 . 2_656 94.5(7)
F2 P1 F1 2_656 2_656 88.1(6)
F2 P1 F1 . . 88.1(6)
F2 P1 F1 2_656 . 94.5(7)
F1 P1 F1 2_656 . 176.3(10)
F2 P1 F3 . 2_656 89.8(5)
F2 P1 F3 2_656 2_656 176.3(4)
F1 P1 F3 2_656 2_656 89.2(5)
F1 P1 F3 . 2_656 88.1(6)
F2 P1 F3 . . 176.3(4)
F2 P1 F3 2_656 . 89.8(5)
F1 P1 F3 2_656 . 88.1(6)
F1 P1 F3 . . 89.2(5)
F3 P1 F3 2_656 . 87.6(6)
C1 N1 C2 . . 110.8(6)
C1 N1 C4 . . 123.1(6)
C2 N1 C4 . . 126.0(7)
C1 N2 C3 . . 111.2(6)
C1 N2 C5 . . 124.5(6)
C3 N2 C5 . . 124.2(7)
N1 C1 N2 . . 103.9(6)
N1 C1 Ag1 . . 128.6(6)
N2 C1 Ag1 . . 127.4(5)
N1 C4 H2A . . 109.5
N1 C4 H2B . . 109.5
H2A C4 H2B . . 109.5
N1 C4 H2C . . 109.5
H2A C4 H2C . . 109.5
H2B C4 H2C . . 109.5
C3 C2 N1 . . 107.7(6)
C3 C2 H3 . . 126.2
N1 C2 H3 . . 126.2
C2 C3 N2 . . 106.3(7)
C2 C3 H4 . . 126.9
N2 C3 H4 . . 126.9
N2 C5 H5A . . 109.5
N2 C5 H5B . . 109.5
H5A C5 H5B . . 109.5
N2 C5 H5C . . 109.5
H5A C5 H5C . . 109.5
H5B C5 H5C . . 109.5

loop_
_geom_bond_atom_site_label_1
_geom_bond_atom_site_label_2
_geom_bond_site_symmetry_2
_geom_bond_distance
Ag1 C1 . 2.073(6)
Ag1 C1 5_757 2.073(6)
P1 F2 . 1.500(6)
P1 F2 2_656 1.500(6)
P1 F1 2_656 1.522(6)
P1 F1 . 1.522(6)
P1 F3 2_656 1.542(6)
P1 F3 . 1.542(6)
N1 C1 . 1.350(9)
N1 C2 . 1.373(10)
N1 C4 . 1.451(11)
N2 C1 . 1.355(9)
N2 C3 . 1.379(8)
N2 C5 . 1.485(9)
C4 H2A . 0.96
C4 H2B . 0.96
C4 H2C . 0.96
C2 C3 . 1.327(11)
C2 H3 . 0.93
C3 H4 . 0.93
C5 H5A . 0.96
C5 H5B . 0.96
C5 H5C . 0.96
